data_7135916
loop_
_publ_author_name
'Inoue, Ryo'
'Hashimoto, Yusuke'
'Aoki, Atsushi'
'Furuyama, Taniyuki'
'Kubo, Kazuya'
'Morisaki, Yasuhiro'
'Agou, Tomohiro'

_publ_section_title
;
 2,7-Diazatriptycene: acid-responsive ternary fluorescence switching
 <i>via</i> modulation of through-space conjugation.
;
_journal_issue 38
_journal_name_full 'Chemical communications (Cambridge, England)'
_journal_page_first 9725
_journal_page_last 9729
_journal_paper_doi 10.1039/d6cc01046f
_journal_volume 62
_journal_year 2026
_chemical_formula_moiety '2(Br), C30 H22 N2, H2 O, O'
_chemical_formula_sum 'C30 H24 Br2 N2 O2'
_chemical_formula_weight 604.33
_space_group_crystal_system monoclinic
_space_group_IT_number 14
_space_group_name_Hall '-P 2ybc'
_space_group_name_H-M_alt 'P 1 21/c 1'
_atom_sites_solution_hydrogens mixed
_atom_sites_solution_primary dual
_audit_creation_date 2025-01-30
_audit_creation_method
;
Olex2 1.5
(compiled 2024.02.16 svn.r378c4104 for OlexSys, GUI svn.r6928)
;
_audit_update_record
;
2025-10-27 deposited with the CCDC.	2026-04-22 downloaded from the CCDC.
;
_cell_angle_alpha 90
_cell_angle_beta 90.103(3)
_cell_angle_gamma 90
_cell_formula_units_Z 4
_cell_length_a 8.1489(3)
_cell_length_b 18.9495(7)
_cell_length_c 17.1033(6)
_cell_measurement_reflns_used 7810
_cell_measurement_temperature 150
_cell_measurement_theta_max 28.1680
_cell_measurement_theta_min 2.3740
_cell_volume 2641.05(17)
_computing_cell_refinement 'CrysAlisPro 1.171.40.53 (Rigaku OD, 2019)'
_computing_data_collection 'CrysAlisPro 1.171.40.53 (Rigaku OD, 2019)'
_computing_data_reduction 'CrysAlisPro 1.171.40.53 (Rigaku OD, 2019)'
_computing_molecular_graphics 'Olex2 1.5 (Dolomanov et al., 2009)'
_computing_publication_material 'Olex2 1.5 (Dolomanov et al., 2009)'
_computing_structure_refinement 'SHELXL 2019/3 (Sheldrick, 2015)'
_computing_structure_solution 'SHELXT 2018/2 (Sheldrick, 2018)'
_diffrn_ambient_temperature 150
_diffrn_detector 'CCD plate'
_diffrn_measured_fraction_theta_full 0.979
_diffrn_measured_fraction_theta_max 0.801
_diffrn_measurement_details
;
List of Runs (angles in degrees, time in seconds):

  # Type    Start    End  Width  t~exp~   \w     \q     \k     \f   Frames
#--------------------------------------------------------------------------
  1  \w   -100.00  80.00   0.50    1.00    --  -10.00  45.00   0.00  360
  2  \w   -100.00 -93.00   0.50    1.00    --  -10.00  45.00  90.00   14
;
_diffrn_measurement_device 'abstract diffractometer'
_diffrn_measurement_device_type 'dtrek-CrysAlisPro-abstract goniometer imported rigaku-d*trek images'
_diffrn_measurement_method '\w scans'
_diffrn_orient_matrix_type 'CrysAlisPro convention (1999,Acta A55,543-557)'
_diffrn_orient_matrix_UB_11 -0.0125147000
_diffrn_orient_matrix_UB_12 0.0017727000
_diffrn_orient_matrix_UB_13 -0.0409687000
_diffrn_orient_matrix_UB_21 0.0860174000
_diffrn_orient_matrix_UB_22 0.0024252000
_diffrn_orient_matrix_UB_23 -0.0057835000
_diffrn_orient_matrix_UB_31 0.0049819000
_diffrn_orient_matrix_UB_32 -0.0373273000
_diffrn_orient_matrix_UB_33 -0.0023557000
_diffrn_radiation_monochromator graphite
_diffrn_radiation_probe x-ray
_diffrn_radiation_type 'Mo K\a'
_diffrn_radiation_wavelength 0.71073
_diffrn_reflns_av_R_equivalents 0.0180
_diffrn_reflns_av_unetI/netI 0.0256
_diffrn_reflns_Laue_measured_fraction_full 0.979
_diffrn_reflns_Laue_measured_fraction_max 0.801
_diffrn_reflns_limit_h_max 10
_diffrn_reflns_limit_h_min -10
_diffrn_reflns_limit_k_max 24
_diffrn_reflns_limit_k_min -22
_diffrn_reflns_limit_l_max 14
_diffrn_reflns_limit_l_min -21
_diffrn_reflns_number 11870
_diffrn_reflns_point_group_measured_fraction_full 0.979
_diffrn_reflns_point_group_measured_fraction_max 0.801
_diffrn_reflns_theta_full 25.242
_diffrn_reflns_theta_max 28.307
_diffrn_reflns_theta_min 2.149
_diffrn_source 'fine-focus sealed X-ray tube'
_diffrn_source_type 'Enhance (Mo) X-ray Source'
_exptl_absorpt_coefficient_mu 3.099
_exptl_absorpt_correction_T_max 1.00000
_exptl_absorpt_correction_T_min 0.30367
_exptl_absorpt_correction_type multi-scan
_exptl_absorpt_process_details
;
CrysAlisPro 1.171.40.53 (Rigaku Oxford Diffraction, 2019)
Empirical absorption correction using spherical harmonics,
 implemented in SCALE3 ABSPACK scaling algorithm.
;
_exptl_crystal_colour 'clear light colourless'
_exptl_crystal_colour_lustre clear
_exptl_crystal_colour_modifier light
_exptl_crystal_colour_primary colourless
_exptl_crystal_density_diffrn 1.520
_exptl_crystal_description block
_exptl_crystal_F_000 1216
_exptl_crystal_preparation 'MeOH THF H2O HBr'
_exptl_crystal_recrystallization_method 'MeOH THF H2O HBr'
_exptl_crystal_size_max 0.4
_exptl_crystal_size_mid 0.2
_exptl_crystal_size_min 0.2
_refine_diff_density_max 1.164
_refine_diff_density_min -0.507
_refine_diff_density_rms 0.093
_refine_ls_extinction_method none
_refine_ls_goodness_of_fit_ref 1.047
_refine_ls_hydrogen_treatment constr
_refine_ls_matrix_type full
_refine_ls_number_parameters 332
_refine_ls_number_reflns 5266
_refine_ls_number_restraints 0
_refine_ls_restrained_S_all 1.047
_refine_ls_R_factor_all 0.0477
_refine_ls_R_factor_gt 0.0380
_refine_ls_shift/su_max 0.001
_refine_ls_shift/su_mean 0.000
_refine_ls_structure_factor_coef Fsqd
_refine_ls_weighting_details 'w=1/[\s^2^(Fo^2^)+(0.0608P)^2^+3.2305P] where P=(Fo^2^+2Fc^2^)/3'
_refine_ls_weighting_scheme calc
_refine_ls_wR_factor_gt 0.1092
_refine_ls_wR_factor_ref 0.1152
_reflns_Friedel_coverage 0.000
_reflns_number_gt 4431
_reflns_number_total 5266
_reflns_threshold_expression 'I > 2\s(I)'
_cod_data_source_file d6cc01046f2.cif
_cod_data_source_block 20250130-tr
_cod_database_code 7135916
_shelx_shelxl_version_number 2019/3
_shelx_space_group_comment
;
The symmetry employed for this shelxl refinement is uniquely defined
by the following loop, which should always be used as a source of
symmetry information in preference to the above space-group names.
They are only intended as comments.
;
_shelx_estimated_absorpt_t_max 0.576
_shelx_estimated_absorpt_t_min 0.370
_olex2_refinement_description
;
1. Fixed Uiso
 At 1.2 times of:
  All C(H) groups, All N(H) groups
 At 1.5 times of:
  All O(H,H) groups
2. Uiso/Uaniso restraints and constraints
Uanis(O00Y) = Uanis(O00X)
3. Others
 Sof(O00Y)=1-FVAR(1)
 Sof(O00X)=FVAR(1)
4.a Free rotating group:
 O007(H00A,H00B)
4.b Ternary CH refined with riding coordinates:
 C00C(H00C), C00J(H00J)
4.c Aromatic/amide H refined with riding coordinates:
 N003(H003), N004(H004), C00D(H00D), C00E(H00E), C00F(H00F), C00G(H00G),
 C00I(H00I), C00M(H00M), C00N(H00N), C00O(H00O), C00P(H00P), C00Q(H00Q),
 C00S(H00S), C00T(H00T), C00U(H00U), C00V(H00V), C00W(H00W), C00Y(H00Y),
 C00Z(H00Z), C010(H010)
;
_olex2_exptl_crystal_mounting_method fiber
_olex2_submission_special_instructions 'No special instructions were received'
_oxdiff_exptl_absorpt_empirical_details
;
Empirical correction (ABSPACK) includes:
- Absorption correction using spherical harmonics
- Frame scaling
- Detector area scaling
;
_oxdiff_exptl_absorpt_empirical_full_max 2.913
_oxdiff_exptl_absorpt_empirical_full_min 0.681

loop_
_space_group_symop_operation_xyz
'x, y, z'
'-x, y+1/2, -z+1/2'
'-x, -y, -z'
'x, -y-1/2, z-1/2'

loop_
_atom_site_label
_atom_site_type_symbol
_atom_site_fract_x
_atom_site_fract_y
_atom_site_fract_z
_atom_site_U_iso_or_equiv
_atom_site_adp_type
_atom_site_occupancy
_atom_site_site_symmetry_order
_atom_site_calc_flag
_atom_site_refinement_flags_posn
_atom_site_refinement_flags_adp
_atom_site_refinement_flags_occupancy
_atom_site_disorder_assembly
_atom_site_disorder_group
Br01 Br 0.67805(4) 0.66763(2) 0.60161(2) 0.03381(12) Uani 1 1 d . . . . .
Br02 Br 0.78019(5) 0.15977(2) 0.42794(2) 0.04456(13) Uani 1 1 d . . . . .
N003 N 0.5900(3) 0.53349(13) 0.70887(14) 0.0236(5) Uani 1 1 d . . . . .
H003 H 0.624477 0.575753 0.695333 0.028 Uiso 1 1 calc R U . . .
N004 N 0.6513(3) 0.20454(13) 0.59355(14) 0.0252(5) Uani 1 1 d . . . . .
H004 H 0.698254 0.179634 0.556373 0.030 Uiso 1 1 calc R U . . .
C005 C 0.6672(3) 0.56598(15) 0.84220(17) 0.0222(6) Uani 1 1 d . . . . .
C006 C 0.6006(3) 0.51494(15) 0.78476(16) 0.0216(6) Uani 1 1 d . . . . .
O007 O 0.9073(4) 0.32437(16) 0.4301(2) 0.0602(8) Uani 1 1 d G . . . .
H00A H 0.856760 0.355443 0.456609 0.090 Uiso 1 1 d G U . . .
H00B H 1.006707 0.338022 0.430290 0.090 Uiso 1 1 d G U . . .
C008 C 0.4840(3) 0.40321(15) 0.74954(16) 0.0211(6) Uani 1 1 d . . . . .
C009 C 0.5077(3) 0.28163(15) 0.70689(16) 0.0214(6) Uani 1 1 d . . . . .
C00A C 0.4742(3) 0.42522(15) 0.67122(16) 0.0218(6) Uani 1 1 d . . . . .
C00B C 0.2404(4) 0.33203(15) 0.73125(17) 0.0221(6) Uani 1 1 d . . . . .
C00C C 0.4168(3) 0.32949(15) 0.76330(17) 0.0210(6) Uani 1 1 d . . . . .
H00C H 0.423816 0.313804 0.819034 0.025 Uiso 1 1 calc R U . . .
C00D C 0.5686(3) 0.26331(16) 0.57225(17) 0.0247(6) Uani 1 1 d . . . . .
H00D H 0.560753 0.276370 0.518747 0.030 Uiso 1 1 calc R U . . .
C00E C 0.7628(4) 0.62365(15) 0.81912(18) 0.0255(6) Uani 1 1 d . . . . .
H00E H 0.784237 0.631317 0.765208 0.031 Uiso 1 1 calc R U . . .
C00F C 0.5292(3) 0.49082(16) 0.65212(17) 0.0242(6) Uani 1 1 d . . . . .
H00F H 0.524991 0.506588 0.599425 0.029 Uiso 1 1 calc R U . . .
C00G C 0.5908(3) 0.22089(15) 0.72659(17) 0.0226(6) Uani 1 1 d . . . . .
H00G H 0.596379 0.205955 0.779547 0.027 Uiso 1 1 calc R U . . .
C00H C 0.6669(4) 0.18135(16) 0.66775(18) 0.0244(6) Uani 1 1 d . . . . .
C00I C 0.5474(3) 0.44783(15) 0.80568(17) 0.0213(6) Uani 1 1 d . . . . .
H00I H 0.554687 0.432741 0.858543 0.026 Uiso 1 1 calc R U . . .
C00J C 0.3973(3) 0.37065(15) 0.61708(16) 0.0219(6) Uani 1 1 d . . . . .
H00J H 0.390689 0.386190 0.561287 0.026 Uiso 1 1 calc R U . . .
C00K C 0.4962(3) 0.30383(16) 0.62896(16) 0.0218(6) Uani 1 1 d . . . . .
C00L C 0.2301(4) 0.35439(15) 0.65356(17) 0.0226(6) Uani 1 1 d . . . . .
C00M C 0.0808(4) 0.35914(16) 0.61626(19) 0.0270(6) Uani 1 1 d . . . . .
H00M H 0.074060 0.374037 0.563313 0.032 Uiso 1 1 calc R U . . .
C00N C 0.8263(4) 0.66957(16) 0.8743(2) 0.0298(7) Uani 1 1 d . . . . .
H00N H 0.892840 0.708034 0.858153 0.036 Uiso 1 1 calc R U . . .
C00O C 0.6350(4) 0.55664(18) 0.92119(18) 0.0323(7) Uani 1 1 d . . . . .
H00O H 0.569874 0.517900 0.937831 0.039 Uiso 1 1 calc R U . . .
C00P C 0.1011(4) 0.31385(16) 0.77226(18) 0.0267(6) Uani 1 1 d . . . . .
H00P H 0.108230 0.297989 0.824852 0.032 Uiso 1 1 calc R U . . .
C00Q C -0.0607(4) 0.34156(17) 0.6580(2) 0.0323(8) Uani 1 1 d . . . . .
H00Q H -0.164957 0.344956 0.633356 0.039 Uiso 1 1 calc R U . . .
C00R C 0.7617(4) 0.11608(16) 0.6827(2) 0.0297(7) Uani 1 1 d . . . . .
C00S C -0.0503(4) 0.31931(17) 0.7347(2) 0.0315(7) Uani 1 1 d . . . . .
H00S H -0.147687 0.307564 0.762271 0.038 Uiso 1 1 calc R U . . .
C00T C 0.7934(4) 0.65980(17) 0.9527(2) 0.0347(8) Uani 1 1 d . . . . .
H00T H 0.836538 0.691611 0.990417 0.042 Uiso 1 1 calc R U . . .
C00U C 0.8036(4) 0.06962(17) 0.6225(2) 0.0360(8) Uani 1 1 d . . . . .
H00U H 0.768898 0.078998 0.570503 0.043 Uiso 1 1 calc R U . . .
C00V C 0.6974(4) 0.60353(19) 0.9760(2) 0.0381(8) Uani 1 1 d . . . . .
H00V H 0.674016 0.596895 1.029880 0.046 Uiso 1 1 calc R U . . .
C00W C 0.8142(4) 0.1012(2) 0.7582(2) 0.0381(8) Uani 1 1 d . . . . .
H00W H 0.787547 0.132476 0.799766 0.046 Uiso 1 1 calc R U . . .
O00X O 0.6869(5) 0.4230(2) 0.4895(2) 0.0607(12) Uani 0.719(5) 1 d . . P A 1
C00Y C 0.8957(4) 0.00997(19) 0.6386(3) 0.0452(9) Uani 1 1 d . . . . .
H00Y H 0.923971 -0.021455 0.597448 0.054 Uiso 1 1 calc R U . . .
C00Z C 0.9468(5) -0.00412(19) 0.7141(3) 0.0481(10) Uani 1 1 d . . . . .
H00Z H 1.010353 -0.045035 0.724688 0.058 Uiso 1 1 calc R U . . .
C010 C 0.9059(5) 0.0407(2) 0.7733(3) 0.0498(10) Uani 1 1 d . . . . .
H010 H 0.940191 0.030558 0.825219 0.060 Uiso 1 1 calc R U . . .
O00Y O 0.8120(13) 0.4803(6) 0.5066(6) 0.0607(12) Uani 0.281(5) 1 d . . P A 2

loop_
_atom_site_aniso_label
_atom_site_aniso_U_11
_atom_site_aniso_U_22
_atom_site_aniso_U_33
_atom_site_aniso_U_23
_atom_site_aniso_U_13
_atom_site_aniso_U_12
Br01 0.0472(2) 0.03256(19) 0.02167(18) 0.00470(12) -0.00235(14) -0.00771(15)
Br02 0.0454(2) 0.0556(3) 0.0326(2) -0.01786(16) 0.00985(16) -0.01271(18)
N003 0.0260(12) 0.0231(12) 0.0218(13) 0.0014(10) 0.0006(10) -0.0033(11)
N004 0.0237(12) 0.0269(13) 0.0249(13) -0.0069(10) 0.0024(10) -0.0007(11)
C005 0.0176(13) 0.0249(14) 0.0241(15) -0.0012(12) -0.0014(11) 0.0029(12)
C006 0.0169(13) 0.0258(14) 0.0220(15) -0.0016(12) 0.0008(11) 0.0023(12)
O007 0.0595(19) 0.0536(18) 0.068(2) -0.0035(15) 0.0047(16) 0.0063(16)
C008 0.0155(13) 0.0260(14) 0.0218(15) 0.0002(12) 0.0028(11) -0.0004(12)
C009 0.0158(13) 0.0274(15) 0.0209(14) -0.0012(11) 0.0001(10) -0.0080(12)
C00A 0.0168(13) 0.0275(15) 0.0212(14) -0.0019(12) 0.0004(11) -0.0033(12)
C00B 0.0205(14) 0.0222(14) 0.0235(15) -0.0040(11) 0.0004(11) -0.0031(12)
C00C 0.0218(14) 0.0236(14) 0.0175(14) -0.0013(11) 0.0014(11) -0.0022(12)
C00D 0.0228(14) 0.0293(15) 0.0220(15) -0.0012(12) -0.0015(11) -0.0065(13)
C00E 0.0260(15) 0.0232(14) 0.0272(16) 0.0001(12) -0.0047(12) 0.0029(13)
C00F 0.0233(14) 0.0316(16) 0.0178(14) 0.0016(12) -0.0009(11) -0.0035(13)
C00G 0.0196(14) 0.0257(14) 0.0224(15) 0.0014(11) -0.0012(11) -0.0060(12)
C00H 0.0189(14) 0.0261(15) 0.0282(16) 0.0019(12) -0.0013(11) -0.0056(13)
C00I 0.0192(13) 0.0257(14) 0.0189(14) -0.0002(11) 0.0006(11) 0.0002(12)
C00J 0.0217(14) 0.0269(15) 0.0170(14) -0.0011(11) -0.0007(11) -0.0026(13)
C00K 0.0175(13) 0.0273(15) 0.0205(14) -0.0018(12) -0.0014(11) -0.0053(12)
C00L 0.0213(14) 0.0228(14) 0.0237(15) -0.0044(12) -0.0001(11) -0.0028(12)
C00M 0.0267(15) 0.0256(15) 0.0287(17) -0.0034(12) -0.0044(12) -0.0010(13)
C00N 0.0287(16) 0.0229(15) 0.0377(19) -0.0017(13) -0.0070(13) 0.0011(13)
C00O 0.0366(18) 0.0359(18) 0.0243(16) -0.0012(13) -0.0007(13) -0.0065(15)
C00P 0.0264(15) 0.0267(15) 0.0270(16) -0.0060(12) 0.0061(12) -0.0040(13)
C00Q 0.0191(15) 0.0336(17) 0.044(2) -0.0091(14) -0.0049(13) -0.0017(14)
C00R 0.0205(14) 0.0267(16) 0.0420(19) 0.0023(14) 0.0026(13) -0.0052(13)
C00S 0.0219(15) 0.0328(17) 0.0397(19) -0.0094(14) 0.0051(13) -0.0063(14)
C00T 0.0385(19) 0.0311(17) 0.0347(19) -0.0088(14) -0.0113(15) 0.0013(15)
C00U 0.0314(17) 0.0309(17) 0.046(2) -0.0053(15) -0.0002(15) -0.0018(15)
C00V 0.046(2) 0.045(2) 0.0237(17) -0.0059(14) -0.0030(14) -0.0051(17)
C00W 0.0340(18) 0.0418(19) 0.038(2) 0.0091(16) 0.0016(15) 0.0047(16)
O00X 0.059(2) 0.074(3) 0.049(2) 0.023(2) 0.0239(18) 0.034(2)
C00Y 0.0322(18) 0.0272(17) 0.076(3) -0.0068(18) 0.0020(18) -0.0008(16)
C00Z 0.0316(19) 0.0261(17) 0.087(3) 0.0133(19) -0.0021(19) -0.0013(16)
C010 0.044(2) 0.048(2) 0.058(3) 0.020(2) -0.0001(19) 0.0063(19)
O00Y 0.059(2) 0.074(3) 0.049(2) 0.023(2) 0.0239(18) 0.034(2)

loop_
_atom_type_symbol
_atom_type_description
_atom_type_scat_dispersion_real
_atom_type_scat_dispersion_imag
_atom_type_scat_source
C C 0.0033 0.0016 'International Tables Vol C Tables 4.2.6.8 and 6.1.1.4'
H H 0.0000 0.0000 'International Tables Vol C Tables 4.2.6.8 and 6.1.1.4'
Br Br -0.2901 2.4595 'International Tables Vol C Tables 4.2.6.8 and 6.1.1.4'
N N 0.0061 0.0033 'International Tables Vol C Tables 4.2.6.8 and 6.1.1.4'
O O 0.0106 0.0060 'International Tables Vol C Tables 4.2.6.8 and 6.1.1.4'

loop_
_geom_angle_atom_site_label_1
_geom_angle_atom_site_label_2
_geom_angle_atom_site_label_3
_geom_angle
_geom_angle_site_symmetry_1
_geom_angle_site_symmetry_3
_geom_angle_publ_flag
C006 N003 H003 118.1 . . ?
C006 N003 C00F 123.8(3) . . ?
C00F N003 H003 118.1 . . ?
C00D N004 H004 117.7 . . ?
C00H N004 H004 117.7 . . ?
C00H N004 C00D 124.6(3) . . ?
C00E C005 C006 121.8(3) . . ?
C00O C005 C006 119.5(3) . . ?
C00O C005 C00E 118.7(3) . . ?
N003 C006 C005 119.4(3) . . ?
N003 C006 C00I 117.8(3) . . ?
C00I C006 C005 122.7(3) . . ?
H00A O007 H00B 104.5 . . ?
C00A C008 C00C 113.6(2) . . ?
C00I C008 C00A 120.2(3) . . ?
C00I C008 C00C 126.2(3) . . ?
C00G C009 C00C 125.7(3) . . ?
C00G C009 C00K 121.1(3) . . ?
C00K C009 C00C 113.2(3) . . ?
C008 C00A C00J 113.6(2) . . ?
C00F C00A C008 118.8(3) . . ?
C00F C00A C00J 127.6(3) . . ?
C00L C00B C00C 113.8(2) . . ?
C00P C00B C00C 125.5(3) . . ?
C00P C00B C00L 120.8(3) . . ?
C008 C00C C00B 104.7(2) . . ?
C008 C00C H00C 113.6 . . ?
C009 C00C C008 105.9(2) . . ?
C009 C00C C00B 104.4(2) . . ?
C009 C00C H00C 113.6 . . ?
C00B C00C H00C 113.6 . . ?
N004 C00D H00D 120.5 . . ?
N004 C00D C00K 119.1(3) . . ?
C00K C00D H00D 120.5 . . ?
C005 C00E H00E 119.8 . . ?
C00N C00E C005 120.4(3) . . ?
C00N C00E H00E 119.8 . . ?
N003 C00F C00A 119.5(3) . . ?
N003 C00F H00F 120.2 . . ?
C00A C00F H00F 120.2 . . ?
C009 C00G H00G 120.3 . . ?
C009 C00G C00H 119.3(3) . . ?
C00H C00G H00G 120.3 . . ?
N004 C00H C00G 117.4(3) . . ?
N004 C00H C00R 118.9(3) . . ?
C00G C00H C00R 123.7(3) . . ?
C006 C00I H00I 120.1 . . ?
C008 C00I C006 119.9(3) . . ?
C008 C00I H00I 120.1 . . ?
C00A C00J H00J 113.7 . . ?
C00A C00J C00L 104.7(2) . . ?
C00K C00J C00A 105.5(2) . . ?
C00K C00J H00J 113.7 . . ?
C00K C00J C00L 104.5(2) . . ?
C00L C00J H00J 113.7 . . ?
C009 C00K C00J 114.4(2) . . ?
C00D C00K C009 118.5(3) . . ?
C00D C00K C00J 127.1(3) . . ?
C00B C00L C00J 113.4(2) . . ?
C00M C00L C00B 120.8(3) . . ?
C00M C00L C00J 125.8(3) . . ?
C00L C00M H00M 120.7 . . ?
C00L C00M C00Q 118.5(3) . . ?
C00Q C00M H00M 120.7 . . ?
C00E C00N H00N 119.8 . . ?
C00T C00N C00E 120.4(3) . . ?
C00T C00N H00N 119.8 . . ?
C005 C00O H00O 119.8 . . ?
C00V C00O C005 120.4(3) . . ?
C00V C00O H00O 119.8 . . ?
C00B C00P H00P 120.8 . . ?
C00B C00P C00S 118.4(3) . . ?
C00S C00P H00P 120.8 . . ?
C00M C00Q H00Q 119.7 . . ?
C00S C00Q C00M 120.6(3) . . ?
C00S C00Q H00Q 119.7 . . ?
C00U C00R C00H 121.8(3) . . ?
C00W C00R C00H 119.3(3) . . ?
C00W C00R C00U 118.8(3) . . ?
C00P C00S H00S 119.6 . . ?
C00Q C00S C00P 120.9(3) . . ?
C00Q C00S H00S 119.6 . . ?
C00N C00T H00T 120.2 . . ?
C00N C00T C00V 119.6(3) . . ?
C00V C00T H00T 120.2 . . ?
C00R C00U H00U 119.9 . . ?
C00Y C00U C00R 120.1(4) . . ?
C00Y C00U H00U 119.9 . . ?
C00O C00V H00V 119.8 . . ?
C00T C00V C00O 120.4(3) . . ?
C00T C00V H00V 119.8 . . ?
C00R C00W H00W 119.9 . . ?
C00R C00W C010 120.2(4) . . ?
C010 C00W H00W 119.9 . . ?
C00U C00Y H00Y 119.8 . . ?
C00Z C00Y C00U 120.3(4) . . ?
C00Z C00Y H00Y 119.8 . . ?
C00Y C00Z H00Z 120.0 . . ?
C010 C00Z C00Y 120.0(3) . . ?
C010 C00Z H00Z 120.0 . . ?
C00W C010 H010 119.8 . . ?
C00Z C010 C00W 120.5(4) . . ?
C00Z C010 H010 119.8 . . ?

loop_
_geom_bond_atom_site_label_1
_geom_bond_atom_site_label_2
_geom_bond_distance
_geom_bond_site_symmetry_2
_geom_bond_publ_flag
N003 H003 0.8800 . ?
N003 C006 1.347(4) . ?
N003 C00F 1.356(4) . ?
N004 H004 0.8800 . ?
N004 C00D 1.351(4) . ?
N004 C00H 1.349(4) . ?
C005 C006 1.481(4) . ?
C005 C00E 1.399(4) . ?
C005 C00O 1.388(4) . ?
C006 C00I 1.391(4) . ?
O007 H00A 0.8502 . ?
O007 H00B 0.8502 . ?
C008 C00A 1.405(4) . ?
C008 C00C 1.519(4) . ?
C008 C00I 1.379(4) . ?
C009 C00C 1.518(4) . ?
C009 C00G 1.377(4) . ?
C009 C00K 1.401(4) . ?
C00A C00F 1.361(4) . ?
C00A C00J 1.522(4) . ?
C00B C00C 1.538(4) . ?
C00B C00L 1.397(4) . ?
C00B C00P 1.379(4) . ?
C00C H00C 1.0000 . ?
C00D H00D 0.9500 . ?
C00D C00K 1.371(4) . ?
C00E H00E 0.9500 . ?
C00E C00N 1.383(4) . ?
C00F H00F 0.9500 . ?
C00G H00G 0.9500 . ?
C00G C00H 1.401(4) . ?
C00H C00R 1.480(4) . ?
C00I H00I 0.9500 . ?
C00J H00J 1.0000 . ?
C00J C00K 1.514(4) . ?
C00J C00L 1.531(4) . ?
C00L C00M 1.376(4) . ?
C00M H00M 0.9500 . ?
C00M C00Q 1.398(5) . ?
C00N H00N 0.9500 . ?
C00N C00T 1.380(5) . ?
C00O H00O 0.9500 . ?
C00O C00V 1.387(5) . ?
C00P H00P 0.9500 . ?
C00P C00S 1.394(5) . ?
C00Q H00Q 0.9500 . ?
C00Q C00S 1.381(5) . ?
C00R C00U 1.397(5) . ?
C00R C00W 1.389(5) . ?
C00S H00S 0.9500 . ?
C00T H00T 0.9500 . ?
C00T C00V 1.382(5) . ?
C00U H00U 0.9500 . ?
C00U C00Y 1.384(5) . ?
C00V H00V 0.9500 . ?
C00W H00W 0.9500 . ?
C00W C010 1.393(5) . ?
C00Y H00Y 0.9500 . ?
C00Y C00Z 1.382(6) . ?
C00Z H00Z 0.9500 . ?
C00Z C010 1.364(6) . ?
C010 H010 0.9500 . ?

loop_
_geom_torsion_atom_site_label_1
_geom_torsion_atom_site_label_2
_geom_torsion_atom_site_label_3
_geom_torsion_atom_site_label_4
_geom_torsion
_geom_torsion_site_symmetry_1
_geom_torsion_site_symmetry_2
_geom_torsion_site_symmetry_3
_geom_torsion_site_symmetry_4
_geom_torsion_publ_flag
N003 C006 C00I C008 -1.0(4) . . . . ?
N004 C00D C00K C009 -1.5(4) . . . . ?
N004 C00D C00K C00J -179.3(3) . . . . ?
N004 C00H C00R C00U -14.6(4) . . . . ?
N004 C00H C00R C00W 163.8(3) . . . . ?
C005 C006 C00I C008 178.9(3) . . . . ?
C005 C00E C00N C00T -1.3(5) . . . . ?
C005 C00O C00V C00T -0.5(5) . . . . ?
C006 N003 C00F C00A 0.3(4) . . . . ?
C006 C005 C00E C00N -178.6(3) . . . . ?
C006 C005 C00O C00V 179.5(3) . . . . ?
C008 C00A C00F N003 -0.8(4) . . . . ?
C008 C00A C00J C00K -54.5(3) . . . . ?
C008 C00A C00J C00L 55.5(3) . . . . ?
C009 C00G C00H N004 -1.5(4) . . . . ?
C009 C00G C00H C00R 178.9(3) . . . . ?
C00A C008 C00C C009 54.5(3) . . . . ?
C00A C008 C00C C00B -55.5(3) . . . . ?
C00A C008 C00I C006 0.5(4) . . . . ?
C00A C00J C00K C009 54.2(3) . . . . ?
C00A C00J C00K C00D -127.9(3) . . . . ?
C00A C00J C00L C00B -55.9(3) . . . . ?
C00A C00J C00L C00M 125.1(3) . . . . ?
C00B C00L C00M C00Q 0.4(4) . . . . ?
C00B C00P C00S C00Q 0.8(5) . . . . ?
C00C C008 C00A C00F 179.3(3) . . . . ?
C00C C008 C00A C00J 0.4(3) . . . . ?
C00C C008 C00I C006 -178.2(3) . . . . ?
C00C C009 C00G C00H 178.9(3) . . . . ?
C00C C009 C00K C00D -177.7(2) . . . . ?
C00C C009 C00K C00J 0.4(3) . . . . ?
C00C C00B C00L C00J 0.7(3) . . . . ?
C00C C00B C00L C00M 179.7(3) . . . . ?
C00C C00B C00P C00S 179.8(3) . . . . ?
C00D N004 C00H C00G 0.5(4) . . . . ?
C00D N004 C00H C00R -179.8(3) . . . . ?
C00E C005 C006 N003 -19.1(4) . . . . ?
C00E C005 C006 C00I 161.0(3) . . . . ?
C00E C005 C00O C00V -0.3(5) . . . . ?
C00E C00N C00T C00V 0.4(5) . . . . ?
C00F N003 C006 C005 -179.3(3) . . . . ?
C00F N003 C006 C00I 0.6(4) . . . . ?
C00F C00A C00J C00K 126.8(3) . . . . ?
C00F C00A C00J C00L -123.2(3) . . . . ?
C00G C009 C00C C008 127.0(3) . . . . ?
C00G C009 C00C C00B -122.9(3) . . . . ?
C00G C009 C00K C00D 0.5(4) . . . . ?
C00G C009 C00K C00J 178.6(2) . . . . ?
C00G C00H C00R C00U 165.1(3) . . . . ?
C00G C00H C00R C00W -16.6(4) . . . . ?
C00H N004 C00D C00K 1.0(4) . . . . ?
C00H C00R C00U C00Y 178.5(3) . . . . ?
C00H C00R C00W C010 -178.9(3) . . . . ?
C00I C008 C00A C00F 0.4(4) . . . . ?
C00I C008 C00A C00J -178.5(2) . . . . ?
C00I C008 C00C C009 -126.7(3) . . . . ?
C00I C008 C00C C00B 123.3(3) . . . . ?
C00J C00A C00F N003 177.9(3) . . . . ?
C00J C00L C00M C00Q 179.3(3) . . . . ?
C00K C009 C00C C008 -54.9(3) . . . . ?
C00K C009 C00C C00B 55.2(3) . . . . ?
C00K C009 C00G C00H 1.0(4) . . . . ?
C00K C00J C00L C00B 54.9(3) . . . . ?
C00K C00J C00L C00M -124.1(3) . . . . ?
C00L C00B C00C C008 55.1(3) . . . . ?
C00L C00B C00C C009 -56.0(3) . . . . ?
C00L C00B C00P C00S -0.9(4) . . . . ?
C00L C00J C00K C009 -55.9(3) . . . . ?
C00L C00J C00K C00D 122.0(3) . . . . ?
C00L C00M C00Q C00S -0.6(5) . . . . ?
C00M C00Q C00S C00P 0.0(5) . . . . ?
C00N C00T C00V C00O 0.4(5) . . . . ?
C00O C005 C006 N003 161.1(3) . . . . ?
C00O C005 C006 C00I -18.8(4) . . . . ?
C00O C005 C00E C00N 1.2(4) . . . . ?
C00P C00B C00C C008 -125.6(3) . . . . ?
C00P C00B C00C C009 123.3(3) . . . . ?
C00P C00B C00L C00J -178.7(3) . . . . ?
C00P C00B C00L C00M 0.3(4) . . . . ?
C00R C00U C00Y C00Z 0.0(5) . . . . ?
C00R C00W C010 C00Z 0.8(6) . . . . ?
C00U C00R C00W C010 -0.5(5) . . . . ?
C00U C00Y C00Z C010 0.3(5) . . . . ?
C00W C00R C00U C00Y 0.1(5) . . . . ?
C00Y C00Z C010 C00W -0.7(6) . . . . ?
